data_4000010
loop_
_publ_author_name
'Law, Teresa S-C.'
'Williams, Ian D.'

_publ_section_title
;
 Organo-Directed Synthesis of Manganese Vanadates with Variable
 Stoichiometry and Dimensionality: 1-D [(Hen)~2~Mn(VO~3~)~4~],
 2-D [H~2~en]~2~[Mn(VO~3~)~6~], and 3-D [H~2~en][MnF(VO~3~)~3~]
;
_journal_coden_ASTM CMATEX
_journal_issue 8
_journal_name_full 'Chemistry of Materials'
_journal_page_first 2070
_journal_page_last 2072
_journal_paper_doi 10.1021/cm000190c
_journal_volume 12
_journal_year 2000
_chemical_formula_moiety 'Mn O18 V6, 2(C2 H10 N2)'
_chemical_formula_sum 'C4 H20 Mn N4 O18 V6'
_chemical_formula_weight 772.82
_space_group_IT_number 2
_symmetry_cell_setting triclinic
_symmetry_space_group_name_Hall '-P 1'
_symmetry_space_group_name_H-M 'P -1'
_atom_sites_solution_hydrogens geom
_atom_sites_solution_primary direct
_atom_sites_solution_secondary difmap
_audit_creation_method SHELXL-97
_cell_angle_alpha 77.83(1)
_cell_angle_beta 63.44(1)
_cell_angle_gamma 83.60(2)
_cell_formula_units_Z 1
_cell_length_a 8.074(1)
_cell_length_b 8.522(1)
_cell_length_c 8.794(1)
_cell_measurement_reflns_used ?
_cell_measurement_temperature 293(2)
_cell_measurement_theta_max ?
_cell_measurement_theta_min ?
_cell_volume 528.96(11)
_computing_structure_refinement 'SHELXL-97 (Sheldrick, 1997)'
_computing_structure_solution 'SHELXS-97 (Sheldrick, 1990)'
_diffrn_ambient_temperature 293(2)
_diffrn_measured_fraction_theta_full 0.956
_diffrn_measured_fraction_theta_max 0.956
_diffrn_radiation_monochromator graphite
_diffrn_radiation_source 'fine-focus sealed tube'
_diffrn_radiation_type MoK\a
_diffrn_radiation_wavelength 0.71073
_diffrn_reflns_av_R_equivalents 0.0365
_diffrn_reflns_av_sigmaI/netI 0.0283
_diffrn_reflns_limit_h_max 9
_diffrn_reflns_limit_h_min 0
_diffrn_reflns_limit_k_max 10
_diffrn_reflns_limit_k_min -10
_diffrn_reflns_limit_l_max 10
_diffrn_reflns_limit_l_min -9
_diffrn_reflns_number 2141
_diffrn_reflns_theta_full 26.01
_diffrn_reflns_theta_max 26.01
_diffrn_reflns_theta_min 2.45
_exptl_absorpt_coefficient_mu 3.203
_exptl_absorpt_correction_T_max 0.87
_exptl_absorpt_correction_T_min 0.44
_exptl_absorpt_correction_type 'empirical via \y scans'
_exptl_absorpt_process_details ?
_exptl_crystal_colour Orange
_exptl_crystal_density_diffrn 2.426
_exptl_crystal_density_meas ?
_exptl_crystal_density_method 'not measured'
_exptl_crystal_description Block
_exptl_crystal_F_000 379
_exptl_crystal_size_max 0.5
_exptl_crystal_size_mid 0.4
_exptl_crystal_size_min 0.25
_refine_diff_density_max 0.983
_refine_diff_density_min -0.640
_refine_diff_density_rms 0.160
_refine_ls_extinction_coef ?
_refine_ls_extinction_method none
_refine_ls_goodness_of_fit_ref 1.077
_refine_ls_hydrogen_treatment mixed
_refine_ls_matrix_type full
_refine_ls_number_parameters 151
_refine_ls_number_reflns 1990
_refine_ls_number_restraints 0
_refine_ls_restrained_S_all 1.077
_refine_ls_R_factor_all 0.0457
_refine_ls_R_factor_gt 0.0426
_refine_ls_shift/su_max 0.010
_refine_ls_shift/su_mean 0.003
_refine_ls_structure_factor_coef Fsqd
_refine_ls_weighting_details 'calc w=1/[\s^2^(Fo^2^)+(0.0854P)^2^+0.1956P] where P=(Fo^2^+2Fc^2^)/3'
_refine_ls_weighting_scheme calc
_refine_ls_wR_factor_gt 0.1119
_refine_ls_wR_factor_ref 0.1154
_reflns_number_gt 1824
_reflns_number_total 1990
_reflns_threshold_expression >2sigma(I)
_cod_data_source_file cm000190c.cif
_cod_data_source_block law31
_cod_depositor_comments
;
The following automatic conversions were performed:
'_symmetry_cell_setting' value 'Triclinic' changed to 'triclinic'
according to '/home/saulius/struct/CIF-dictionaries/cif_core.dic'
dictionary named 'cif_core.dic' version 2.4.1 from 2010-06-29.

Automatic conversion script
Id: cif_fix_enum 1527 2010-12-29 10:47:43Z saulius 
;
_cod_original_sg_symbol_H-M P-1
_cod_database_code 4000010

loop_
_symmetry_equiv_pos_as_xyz
'x, y, z'
'-x, -y, -z'

loop_
_atom_site_label
_atom_site_type_symbol
_atom_site_fract_x
_atom_site_fract_y
_atom_site_fract_z
_atom_site_U_iso_or_equiv
_atom_site_adp_type
_atom_site_occupancy
_atom_site_symmetry_multiplicity
_atom_site_calc_flag
_atom_site_refinement_flags
_atom_site_disorder_assembly
_atom_site_disorder_group
Mn1 Mn 0.5000 0.5000 0.5000 0.0136(2) Uani 1 2 d S . .
V2 V 0.52187(7) 0.21668(6) 0.24830(7) 0.0149(2) Uani 1 1 d . . .
V3 V 0.32477(7) 0.27860(6) -0.02907(7) 0.01427(19) Uani 1 1 d . . .
V4 V -0.08812(7) 0.29001(6) 0.25839(7) 0.01388(19) Uani 1 1 d . . .
O1 O 0.4155(4) 0.3313(3) 0.4009(3) 0.0214(5) Uani 1 1 d . . .
O2 O 0.4434(4) 0.0377(3) 0.3376(4) 0.0263(6) Uani 1 1 d . . .
O3 O 0.2728(4) 0.0913(3) -0.0035(4) 0.0284(6) Uani 1 1 d . . .
O4 O -0.0236(4) 0.1340(3) 0.3673(3) 0.0223(5) Uani 1 1 d . . .
O5 O 0.4243(4) 0.3485(3) 0.7588(3) 0.0218(5) Uani 1 1 d . . .
O6 O 0.2158(3) 0.5884(3) 0.6048(3) 0.0201(5) Uani 1 1 d . . .
O7 O 0.7662(3) 0.2140(3) 0.1863(3) 0.0222(5) Uani 1 1 d . . .
O8 O 0.4828(4) 0.2888(3) 0.0604(3) 0.0271(6) Uani 1 1 d . . .
O9 O 0.1142(3) 0.3866(3) 0.0826(3) 0.0213(5) Uani 1 1 d . . .
N1 N -0.2219(4) 0.1632(4) 0.7137(4) 0.0202(6) Uani 1 1 d . . .
H1A H -0.3276 0.2043 0.7094 0.024 Uiso 1 1 d R . .
H1B H -0.2483 0.0863 0.8083 0.024 Uiso 1 1 d R . .
H1C H -0.1531 0.1182 0.6200 0.024 Uiso 1 1 d R . .
C1 C -0.1155(5) 0.2914(4) 0.7188(5) 0.0233(7) Uani 1 1 d . . .
H1D H -0.2011 0.3676 0.7854 0.028 Uiso 1 1 calc R . .
H1E H -0.0452 0.3484 0.6022 0.028 Uiso 1 1 calc R . .
N2 N 0.1770(4) 0.1362(4) 0.6872(4) 0.0227(6) Uani 1 1 d . . .
H2A H 0.2421 0.0856 0.7444 0.027 Uiso 1 1 d R . .
H2B H 0.2524 0.2010 0.5908 0.027 Uiso 1 1 d R . .
H2C H 0.1344 0.0616 0.6554 0.027 Uiso 1 1 d R . .
C2 C 0.0150(5) 0.2255(4) 0.7978(5) 0.0226(7) Uani 1 1 d . . .
H2D H 0.0588 0.3139 0.8230 0.027 Uiso 1 1 calc R . .
H2E H -0.0528 0.1547 0.9065 0.027 Uiso 1 1 calc R . .

loop_
_atom_site_aniso_label
_atom_site_aniso_U_11
_atom_site_aniso_U_22
_atom_site_aniso_U_33
_atom_site_aniso_U_23
_atom_site_aniso_U_13
_atom_site_aniso_U_12
Mn1 0.0136(4) 0.0151(3) 0.0149(4) -0.0029(3) -0.0088(3) 0.0007(3)
V2 0.0134(3) 0.0200(3) 0.0157(3) -0.0042(2) -0.0097(2) -0.0008(2)
V3 0.0133(3) 0.0174(3) 0.0140(3) -0.0001(2) -0.0089(2) 0.0000(2)
V4 0.0115(3) 0.0171(3) 0.0160(3) -0.0035(2) -0.0087(2) 0.0010(2)
O1 0.0186(12) 0.0234(12) 0.0259(13) -0.0081(10) -0.0113(10) -0.0016(10)
O2 0.0302(15) 0.0221(12) 0.0310(14) -0.0060(10) -0.0159(12) -0.0038(10)
O3 0.0379(16) 0.0214(12) 0.0258(13) -0.0001(10) -0.0147(12) -0.0049(11)
O4 0.0240(13) 0.0206(11) 0.0235(12) -0.0030(9) -0.0131(11) 0.0052(10)
O5 0.0178(12) 0.0287(12) 0.0188(12) 0.0037(9) -0.0108(10) -0.0031(10)
O6 0.0149(12) 0.0234(12) 0.0270(13) -0.0088(10) -0.0125(10) 0.0040(9)
O7 0.0166(12) 0.0321(13) 0.0228(12) -0.0105(10) -0.0108(10) 0.0013(10)
O8 0.0210(13) 0.0443(15) 0.0222(13) -0.0007(11) -0.0168(11) -0.0025(11)
O9 0.0162(12) 0.0223(11) 0.0243(12) -0.0013(9) -0.0092(10) -0.0002(9)
N1 0.0168(14) 0.0287(15) 0.0195(14) -0.0060(12) -0.0114(12) 0.0004(12)
C1 0.0244(19) 0.0202(16) 0.0301(19) -0.0042(14) -0.0159(16) -0.0015(14)
N2 0.0223(16) 0.0240(15) 0.0244(15) -0.0030(12) -0.0129(13) -0.0007(12)
C2 0.0205(18) 0.0275(18) 0.0252(18) -0.0061(14) -0.0133(15) -0.0037(14)

loop_
_atom_type_symbol
_atom_type_description
_atom_type_scat_dispersion_real
_atom_type_scat_dispersion_imag
_atom_type_scat_source
C C 0.0033 0.0016 'International Tables Vol C Tables 4.2.6.8 and 6.1.1.4'
H H 0.0000 0.0000 'International Tables Vol C Tables 4.2.6.8 and 6.1.1.4'
N N 0.0061 0.0033 'International Tables Vol C Tables 4.2.6.8 and 6.1.1.4'
O O 0.0106 0.0060 'International Tables Vol C Tables 4.2.6.8 and 6.1.1.4'
V V 0.3005 0.5294 'International Tables Vol C Tables 4.2.6.8 and 6.1.1.4'
Mn Mn 0.3368 0.7283 'International Tables Vol C Tables 4.2.6.8 and 6.1.1.4'

loop_
_geom_angle_atom_site_label_1
_geom_angle_atom_site_label_2
_geom_angle_atom_site_label_3
_geom_angle
_geom_angle_site_symmetry_1
_geom_angle_site_symmetry_3
_geom_angle_publ_flag
O1 Mn1 O1 180.0 2_666 . ?
O1 Mn1 O6 87.71(10) 2_666 2_666 ?
O1 Mn1 O6 92.29(10) . 2_666 ?
O1 Mn1 O6 92.29(10) 2_666 . ?
O1 Mn1 O6 87.71(10) . . ?
O6 Mn1 O6 180.0 2_666 . ?
O1 Mn1 O5 84.88(10) 2_666 . ?
O1 Mn1 O5 95.12(10) . . ?
O6 Mn1 O5 93.93(9) 2_666 . ?
O6 Mn1 O5 86.07(9) . . ?
O1 Mn1 O5 95.12(10) 2_666 2_666 ?
O1 Mn1 O5 84.88(10) . 2_666 ?
O6 Mn1 O5 86.07(9) 2_666 2_666 ?
O6 Mn1 O5 93.93(9) . 2_666 ?
O5 Mn1 O5 180.0 . 2_666 ?
O2 V2 O1 106.39(13) . . ?
O2 V2 O8 110.97(13) . . ?
O1 V2 O8 112.67(13) . . ?
O2 V2 O7 109.29(13) . . ?
O1 V2 O7 108.48(12) . . ?
O8 V2 O7 108.95(12) . . ?
O3 V3 O5 106.84(13) . 1_554 ?
O3 V3 O8 110.12(14) . . ?
O5 V3 O8 109.86(12) 1_554 . ?
O3 V3 O9 108.11(14) . . ?
O5 V3 O9 112.49(12) 1_554 . ?
O8 V3 O9 109.37(13) . . ?
O4 V4 O6 107.83(13) . 2_566 ?
O4 V4 O7 106.26(13) . 1_455 ?
O6 V4 O7 108.10(12) 2_566 1_455 ?
O4 V4 O9 109.29(13) . . ?
O6 V4 O9 112.29(12) 2_566 . ?
O7 V4 O9 112.77(12) 1_455 . ?
V2 O1 Mn1 135.97(14) . . ?
V3 O5 Mn1 163.42(16) 1_556 . ?
V4 O6 Mn1 137.05(14) 2_566 . ?
V4 O7 V2 135.48(15) 1_655 . ?
V2 O8 V3 142.62(17) . . ?
V3 O9 V4 122.95(14) . . ?
N1 C1 C2 112.1(3) . . ?
N2 C2 C1 114.1(3) . . ?

loop_
_geom_bond_atom_site_label_1
_geom_bond_atom_site_label_2
_geom_bond_distance
_geom_bond_site_symmetry_2
_geom_bond_publ_flag
Mn1 O1 2.138(2) 2_666 ?
Mn1 O1 2.138(2) . ?
Mn1 O6 2.168(3) 2_666 ?
Mn1 O6 2.168(3) . ?
Mn1 O5 2.217(2) . ?
Mn1 O5 2.217(2) 2_666 ?
V2 O2 1.616(3) . ?
V2 O1 1.681(2) . ?
V2 O8 1.790(3) . ?
V2 O7 1.795(3) . ?
V3 O3 1.639(3) . ?
V3 O5 1.667(2) 1_554 ?
V3 O8 1.791(3) . ?
V3 O9 1.800(3) . ?
V4 O4 1.646(2) . ?
V4 O6 1.662(2) 2_566 ?
V4 O7 1.793(2) 1_455 ?
V4 O9 1.800(3) . ?
O5 V3 1.667(2) 1_556 ?
O6 V4 1.662(2) 2_566 ?
O7 V4 1.793(2) 1_655 ?
N1 C1 1.483(4) . ?
C1 C2 1.505(5) . ?
N2 C2 1.479(5) . ?
